data_1571031
loop_
_publ_author_name
'Almquist, C. Christopher'
'Rajeshkumar, Thayalan'
'Jayaweera, H. D. A. Chathumal'
'Removski, Nicole'
'Zhou, Wen'
'Gelfand, Benjamin S.'
'Maron, Laurent'
'Piers, Warren E.'

_publ_section_title
;
 Oxidation-induced ambiphilicity triggers N-N bond formation and
 dinitrogen release in octahedral terminal molybdenum(v) nitrido
 complexes.
;
_journal_issue 14
_journal_name_full 'Chemical science'
_journal_page_first 5152
_journal_page_last 5162
_journal_paper_doi 10.1039/d4sc00090k
_journal_volume 15
_journal_year 2024
_chemical_formula_moiety 'C2 Cl2.25, C33 H33 B2 Cl Mo N9'
_chemical_formula_sum 'C35 H37 B2 Cl3.25 Mo N9'
_chemical_formula_weight 816.51
_space_group_crystal_system monoclinic
_space_group_IT_number 12
_space_group_name_Hall '-C 2y'
_space_group_name_H-M_alt 'C 1 2/m 1'
_atom_sites_solution_hydrogens geom
_atom_sites_solution_primary iterative
_audit_creation_date 2023-10-03
_audit_creation_method
;
Olex2 1.5
(compiled 2023.08.24 svn.re1ec1418 for OlexSys, GUI svn.r6817)
;
_audit_update_record
;
2023-10-26 deposited with the CCDC.	2024-02-16 downloaded from the CCDC.
;
_cell_angle_alpha 90
_cell_angle_beta 110.709(3)
_cell_angle_gamma 90
_cell_formula_units_Z 4
_cell_length_a 15.601(3)
_cell_length_b 19.921(4)
_cell_length_c 12.437(3)
_cell_measurement_reflns_used 8241
_cell_measurement_temperature 173(2)
_cell_measurement_theta_max 28.24
_cell_measurement_theta_min 2.69
_cell_volume 3615.5(13)
_computing_molecular_graphics 'Olex2 1.5 (Dolomanov et al., 2009)'
_computing_publication_material 'Olex2 1.5 (Dolomanov et al., 2009)'
_computing_structure_refinement 'SHELXL 2018/3 (Sheldrick, 2015)'
_computing_structure_solution 'olex2.solve 1.5 (Bourhis et al., 2015)'
_diffrn_ambient_temperature 173.15
_diffrn_measured_fraction_theta_full 0.999
_diffrn_measured_fraction_theta_max 0.994
_diffrn_measurement_device_type 'Bruker APEX-II CCD'
_diffrn_measurement_method '\f and \w scans'
_diffrn_radiation_type MoK\a
_diffrn_radiation_wavelength 0.71073
_diffrn_reflns_av_R_equivalents 0.0657
_diffrn_reflns_av_unetI/netI 0.0607
_diffrn_reflns_Laue_measured_fraction_full 0.999
_diffrn_reflns_Laue_measured_fraction_max 0.994
_diffrn_reflns_limit_h_max 20
_diffrn_reflns_limit_h_min -20
_diffrn_reflns_limit_k_max 26
_diffrn_reflns_limit_k_min -26
_diffrn_reflns_limit_l_max 16
_diffrn_reflns_limit_l_min -16
_diffrn_reflns_number 18503
_diffrn_reflns_point_group_measured_fraction_full 0.999
_diffrn_reflns_point_group_measured_fraction_max 0.994
_diffrn_reflns_theta_full 25.242
_diffrn_reflns_theta_max 28.327
_diffrn_reflns_theta_min 2.045
_diffrn_standards_number 0
_exptl_absorpt_coefficient_mu 0.644
_exptl_absorpt_correction_T_max 0.7457
_exptl_absorpt_correction_T_min 0.6797
_exptl_absorpt_correction_type multi-scan
_exptl_absorpt_process_details
;
SADABS-2016/2 (Bruker,2016/2) was used for absorption correction.
wR2(int) was 0.0735 before and 0.0667 after correction.
The Ratio of minimum to maximum transmission is 0.9115.
The \l/2 correction factor is Not present.
;
_exptl_crystal_colour Colorless
_exptl_crystal_density_diffrn 1.500
_exptl_crystal_description Block
_exptl_crystal_F_000 1669
_exptl_crystal_size_max 0.292
_exptl_crystal_size_mid 0.134
_exptl_crystal_size_min 0.053
_refine_diff_density_max 0.642
_refine_diff_density_min -0.727
_refine_diff_density_rms 0.097
_refine_ls_extinction_method none
_refine_ls_goodness_of_fit_ref 1.063
_refine_ls_hydrogen_treatment constr
_refine_ls_matrix_type full
_refine_ls_number_parameters 261
_refine_ls_number_reflns 4607
_refine_ls_number_restraints 52
_refine_ls_restrained_S_all 1.117
_refine_ls_R_factor_all 0.0607
_refine_ls_R_factor_gt 0.0447
_refine_ls_shift/su_max 0.002
_refine_ls_shift/su_mean 0.000
_refine_ls_structure_factor_coef Fsqd
_refine_ls_weighting_details 'w=1/[\s^2^(Fo^2^)+(0.0535P)^2^+4.5831P] where P=(Fo^2^+2Fc^2^)/3'
_refine_ls_weighting_scheme calc
_refine_ls_wR_factor_gt 0.1095
_refine_ls_wR_factor_ref 0.1185
_reflns_Friedel_coverage 0.000
_reflns_number_gt 3683
_reflns_number_total 4607
_reflns_threshold_expression 'I > 2\s(I)'
_cod_data_source_file d4sc00090k2.cif
_cod_data_source_block mo_20230629CJ01153_0m_a
_cod_depositor_comments 'Adding full bibliography for 1571025--1571037.cif.'
_cod_original_cell_volume 3615.6(14)
_cod_database_code 1571031
_shelx_shelxl_version_number 2018/3
_shelx_space_group_comment
;
The symmetry employed for this shelxl refinement is uniquely defined
by the following loop, which should always be used as a source of
symmetry information in preference to the above space-group names.
They are only intended as comments.
;
_shelx_estimated_absorpt_t_max 0.967
_shelx_estimated_absorpt_t_min 0.834
_olex2_refinement_description
;
1. Fixed Uiso
 At 1.2 times of:
  All C(H) groups
 At 1.5 times of:
  All C(H,H,H) groups
2. Restrained distances
 C20-Cl2 = C20-Cl3
 1.8 with sigma of 0.02
 C22-Cl23
 1.8 with sigma of 0.02
 Cl2-Cl3
 2.8 with sigma of 0.02
3. Uiso/Uaniso restraints and constraints
C20 \\sim C22: within 2A with sigma of 0.04 and sigma for terminal atoms of
0.08 within 2A
Cl2 \\sim Cl3 \\sim Cl23: within 2A with sigma of 0.04 and sigma for terminal
atoms of 0.08 within 2A
Uanis(C20) \\sim Ueq, Uanis(C22) \\sim Ueq, Uanis(Cl2) \\sim Ueq, Uanis(Cl3)
\\sim Ueq, Uanis(Cl23) \\sim Ueq: with sigma of 0.01 and sigma for terminal
atoms of 0.02
4. Others
 Fixed Sof: Cl2(0.5) Cl3(0.5) Cl23(0.125) H20A(0.5) H20B(0.5) C22(0.5)
 H22A(0.5) H22B(0.5)
5.a Aromatic/amide H refined with riding coordinates:
 C2(H2), C3(H3), C4(H4), C5(H5), C6(H6), C7(H7), C8(H8), C9(H9), C11(H11),
 C13(H13), C15(H15)
5.b Idealised Me refined as rotating group:
 C16(H16A,H16B,H16C), C17(H17A,H17B,H17C)
;
_olex2_submission_special_instructions 'No special instructions were received'

loop_
_space_group_symop_operation_xyz
'x, y, z'
'-x, y, -z'
'x+1/2, y+1/2, z'
'-x+1/2, y+1/2, -z'
'-x, -y, -z'
'x, -y, z'
'-x+1/2, -y+1/2, -z'
'x+1/2, -y+1/2, z'

loop_
_atom_site_label
_atom_site_type_symbol
_atom_site_fract_x
_atom_site_fract_y
_atom_site_fract_z
_atom_site_U_iso_or_equiv
_atom_site_adp_type
_atom_site_occupancy
_atom_site_site_symmetry_order
_atom_site_calc_flag
_atom_site_refinement_flags_posn
_atom_site_refinement_flags_adp
_atom_site_refinement_flags_occupancy
_atom_site_disorder_assembly
_atom_site_disorder_group
Cl2 Cl 0.4180(4) 0.4320(3) 0.4809(7) 0.193(3) Uani 0.5 1 d D U P A -1
Cl3 Cl 0.3158(5) 0.4709(3) 0.2934(5) 0.178(3) Uani 0.5 1 d D U P A -1
Cl23 Cl 0.3602(19) 0.4397(14) 0.368(2) 0.173(8) Uani 0.125 1 d D U P A -1
C20 C 0.3319(11) 0.5001(14) 0.4296(13) 0.172(7) Uani 0.5 1 d D U P A -1
H20A H 0.322865 0.476705 0.361728 0.207 Uiso 0.5 1 calc R U P A -1
H20B H 0.296775 0.537855 0.429173 0.207 Uiso 0.5 1 calc R U P A -1
C22 C 0.3822(10) 0.4837(10) 0.5074(12) 0.112(6) Uani 0.5 1 d D U P A -1
H22A H 0.417515 0.445965 0.507772 0.135 Uiso 0.5 1 calc R U P A -1
H22B H 0.391135 0.506935 0.575314 0.135 Uiso 0.5 1 calc R U P A -1
Mo1 Mo 0.22338(2) 0.500000 0.74309(3) 0.01695(11) Uani 1 2 d S T P . .
Cl1 Cl 0.05960(6) 0.500000 0.70028(10) 0.0286(2) Uani 1 2 d S T P . .
N1 N 0.3714(2) 0.500000 0.7853(3) 0.0162(6) Uani 1 2 d S T P . .
N2 N 0.24537(15) 0.41778(11) 0.8649(2) 0.0197(5) Uani 1 1 d . . . . .
N3 N 0.30772(15) 0.36736(11) 0.8703(2) 0.0198(5) Uani 1 1 d . . . . .
N4 N 0.21603(15) 0.42062(11) 0.6249(2) 0.0205(5) Uani 1 1 d . . . . .
N5 N 0.28327(15) 0.37246(11) 0.6559(2) 0.0200(5) Uani 1 1 d . . . . .
C1 C 0.41708(17) 0.43971(13) 0.8091(2) 0.0183(5) Uani 1 1 d . . . . .
C2 C 0.51188(19) 0.44002(14) 0.8670(2) 0.0244(6) Uani 1 1 d . . . . .
H2 H 0.543457 0.399565 0.885519 0.029 Uiso 1 1 calc R U . . .
C3 C 0.5593(3) 0.500000 0.8971(4) 0.0261(9) Uani 1 2 d S T P . .
H3 H 0.622148 0.500000 0.937106 0.031 Uiso 1 2 calc R U P . .
C4 C 0.2174(2) 0.40818(14) 0.9540(3) 0.0262(6) Uani 1 1 d . . . . .
H4 H 0.174176 0.434494 0.969998 0.031 Uiso 1 1 calc R U . . .
C5 C 0.2620(2) 0.35351(15) 1.0191(3) 0.0284(7) Uani 1 1 d . . . . .
H5 H 0.255283 0.336736 1.085444 0.034 Uiso 1 1 calc R U . . .
C6 C 0.3185(2) 0.32948(14) 0.9640(2) 0.0243(6) Uani 1 1 d . . . . .
H6 H 0.357820 0.292942 0.987707 0.029 Uiso 1 1 calc R U . . .
C7 C 0.1608(2) 0.40756(14) 0.5167(3) 0.0276(6) Uani 1 1 d . . . . .
H7 H 0.108918 0.432146 0.475537 0.033 Uiso 1 1 calc R U . . .
C8 C 0.1930(2) 0.35156(15) 0.4754(3) 0.0315(7) Uani 1 1 d . . . . .
H8 H 0.168403 0.332295 0.402815 0.038 Uiso 1 1 calc R U . . .
C9 C 0.2695(2) 0.33096(14) 0.5658(3) 0.0264(6) Uani 1 1 d . . . . .
H9 H 0.305779 0.294146 0.564610 0.032 Uiso 1 1 calc R U . . .
C10 C 0.41991(19) 0.30292(13) 0.7817(2) 0.0231(6) Uani 1 1 d . . . . .
C11 C 0.4897(2) 0.30619(15) 0.7350(3) 0.0293(7) Uani 1 1 d . . . . .
H11 H 0.502804 0.347400 0.709210 0.035 Uiso 1 1 calc R U . . .
C12 C 0.5404(2) 0.24969(17) 0.7257(3) 0.0359(8) Uani 1 1 d . . . . .
C13 C 0.5211(2) 0.18806(17) 0.7641(3) 0.0386(8) Uani 1 1 d . . . . .
H13 H 0.555679 0.150649 0.760694 0.046 Uiso 1 1 calc R U . . .
C14 C 0.4505(2) 0.18145(15) 0.8076(3) 0.0337(7) Uani 1 1 d . . . . .
C15 C 0.4010(2) 0.23907(14) 0.8146(3) 0.0275(6) Uani 1 1 d . . . . .
H15 H 0.353305 0.234596 0.842530 0.033 Uiso 1 1 calc R U . . .
C16 C 0.6134(3) 0.2559(2) 0.6717(4) 0.0605(12) Uani 1 1 d . . . . .
H16A H 0.591748 0.235668 0.596794 0.091 Uiso 1 1 calc R U . . .
H16B H 0.668175 0.233387 0.719200 0.091 Uiso 1 1 calc R U . . .
H16C H 0.626581 0.302427 0.665007 0.091 Uiso 1 1 calc R U . . .
C17 C 0.4249(3) 0.11348(16) 0.8415(4) 0.0511(10) Uani 1 1 d . . . . .
H17A H 0.366035 0.100325 0.788094 0.077 Uiso 1 1 calc R U . . .
H17B H 0.422430 0.116016 0.917407 0.077 Uiso 1 1 calc R U . . .
H17C H 0.470022 0.080963 0.840450 0.077 Uiso 1 1 calc R U . . .
B1 B 0.3595(2) 0.36941(15) 0.7803(3) 0.0190(6) Uani 1 1 d . . . . .

loop_
_atom_site_aniso_label
_atom_site_aniso_U_11
_atom_site_aniso_U_22
_atom_site_aniso_U_33
_atom_site_aniso_U_23
_atom_site_aniso_U_13
_atom_site_aniso_U_12
Cl2 0.196(5) 0.152(4) 0.237(6) 0.063(4) 0.083(5) -0.031(4)
Cl3 0.208(5) 0.199(6) 0.138(3) -0.024(3) 0.074(3) -0.035(4)
Cl23 0.176(11) 0.177(11) 0.177(11) -0.011(9) 0.075(8) 0.005(8)
C20 0.185(10) 0.162(10) 0.175(10) 0.001(10) 0.070(8) -0.002(10)
C22 0.115(8) 0.124(12) 0.127(9) 0.002(7) 0.079(7) -0.026(7)
Mo1 0.01366(16) 0.01422(15) 0.02136(19) 0.000 0.00421(13) 0.000
Cl1 0.0151(4) 0.0239(5) 0.0452(7) 0.000 0.0088(4) 0.000
N1 0.0173(15) 0.0144(14) 0.0159(16) 0.000 0.0049(13) 0.000
N2 0.0186(11) 0.0160(10) 0.0236(12) 0.0007(9) 0.0064(9) 0.0007(8)
N3 0.0195(11) 0.0160(10) 0.0230(12) -0.0004(9) 0.0062(9) 0.0001(9)
N4 0.0192(11) 0.0176(10) 0.0224(12) -0.0019(9) 0.0044(9) -0.0001(9)
N5 0.0196(11) 0.0162(10) 0.0223(12) 0.0009(9) 0.0050(10) 0.0022(9)
C1 0.0175(12) 0.0196(12) 0.0176(13) 0.0002(10) 0.0059(11) 0.0012(10)
C2 0.0190(13) 0.0250(13) 0.0267(15) 0.0019(12) 0.0049(12) 0.0054(11)
C3 0.0126(17) 0.036(2) 0.025(2) 0.000 0.0000(16) 0.000
C4 0.0261(14) 0.0251(14) 0.0316(17) -0.0024(12) 0.0154(13) -0.0049(12)
C5 0.0365(17) 0.0239(14) 0.0272(16) 0.0031(12) 0.0142(14) -0.0042(12)
C6 0.0283(15) 0.0188(13) 0.0224(15) 0.0026(11) 0.0046(12) -0.0021(11)
C7 0.0253(14) 0.0233(14) 0.0268(16) 0.0001(12) 0.0001(12) 0.0000(11)
C8 0.0383(17) 0.0263(14) 0.0242(16) -0.0072(12) 0.0041(13) -0.0010(13)
C9 0.0309(15) 0.0207(13) 0.0267(16) -0.0053(12) 0.0089(13) 0.0011(11)
C10 0.0203(13) 0.0203(12) 0.0246(15) -0.0019(11) 0.0028(11) 0.0065(11)
C11 0.0273(15) 0.0244(14) 0.0350(18) -0.0042(13) 0.0094(13) 0.0033(12)
C12 0.0253(15) 0.0390(18) 0.0403(19) -0.0106(15) 0.0079(14) 0.0060(13)
C13 0.0340(17) 0.0315(16) 0.040(2) -0.0076(14) 0.0005(15) 0.0180(14)
C14 0.0401(18) 0.0250(14) 0.0277(17) -0.0009(13) 0.0018(14) 0.0086(13)
C15 0.0298(15) 0.0230(14) 0.0276(16) -0.0014(12) 0.0075(13) 0.0056(12)
C16 0.041(2) 0.062(3) 0.089(3) -0.022(2) 0.035(2) 0.0064(19)
C17 0.077(3) 0.0216(15) 0.056(2) 0.0062(16) 0.024(2) 0.0137(17)
B1 0.0171(14) 0.0172(13) 0.0206(15) 0.0013(11) 0.0040(12) 0.0021(11)

loop_
_atom_type_symbol
_atom_type_description
_atom_type_scat_dispersion_real
_atom_type_scat_dispersion_imag
_atom_type_scat_source
C C 0.0033 0.0016 'International Tables Vol C Tables 4.2.6.8 and 6.1.1.4'
H H 0.0000 0.0000 'International Tables Vol C Tables 4.2.6.8 and 6.1.1.4'
B B 0.0013 0.0007 'International Tables Vol C Tables 4.2.6.8 and 6.1.1.4'
Cl Cl 0.1484 0.1585 'International Tables Vol C Tables 4.2.6.8 and 6.1.1.4'
Mo Mo -1.6832 0.6857 'International Tables Vol C Tables 4.2.6.8 and 6.1.1.4'
N N 0.0061 0.0033 'International Tables Vol C Tables 4.2.6.8 and 6.1.1.4'

loop_
_geom_angle_atom_site_label_1
_geom_angle_atom_site_label_2
_geom_angle_atom_site_label_3
_geom_angle
_geom_angle_site_symmetry_1
_geom_angle_site_symmetry_3
_geom_angle_publ_flag
Cl23 Cl2 Cl3 12.4(11) . . ?
Cl23 Cl2 C20 55.9(11) . . ?
C20 Cl2 Cl3 44.8(5) . . ?
C22 Cl2 Cl3 78.0(8) . . ?
C22 Cl2 Cl23 89.3(12) . . ?
C22 Cl2 C20 33.4(8) . . ?
Cl23 Cl3 Cl2 15.4(11) . . ?
Cl23 Cl3 C20 63.1(13) . . ?
C20 Cl3 Cl2 49.4(7) . . ?
Cl2 Cl23 C20 77.3(11) . . ?
Cl2 Cl23 C22 42.8(8) . . ?
Cl3 Cl23 Cl2 152(2) . . ?
Cl3 Cl23 C20 77.3(18) . . ?
Cl3 Cl23 C22 111.1(19) . . ?
C20 Cl23 C22 34.5(7) . . ?
Cl2 C20 H20A 78.8 . . ?
Cl2 C20 H20B 161.2 . . ?
Cl3 C20 Cl2 85.9(9) . . ?
Cl3 C20 H20A 10.4 . . ?
Cl3 C20 H20B 112.7 . . ?
Cl23 C20 Cl2 46.8(12) . . ?
Cl23 C20 Cl3 39.6(12) . . ?
Cl23 C20 H20A 31.9 . . ?
Cl23 C20 H20B 151.9 . . ?
H20A C20 H20B 120.0 . . ?
C22 C20 Cl2 41.2(12) . . ?
C22 C20 Cl3 126.7(18) . . ?
C22 C20 Cl23 88.1(18) . . ?
C22 C20 H20A 120.0 . . ?
C22 C20 H20B 120.0 . . ?
Cl2 C22 Cl23 48.0(11) . . ?
Cl2 C22 H22A 14.6 . . ?
Cl2 C22 H22B 134.6 . . ?
Cl23 C22 H22A 62.6 . . ?
Cl23 C22 H22B 177.4 . . ?
C20 C22 Cl2 105.4(16) . . ?
C20 C22 Cl23 57.4(15) . . ?
C20 C22 H22A 120.0 . . ?
C20 C22 H22B 120.0 . . ?
H22A C22 H22B 120.0 . . ?
N1 Mo1 Cl1 178.87(8) . . ?
N2 Mo1 Cl1 92.73(6) . . ?
N2 Mo1 Cl1 92.73(6) 6_565 . ?
N2 Mo1 N1 86.53(8) 6_565 . ?
N2 Mo1 N1 86.53(8) . . ?
N2 Mo1 N2 97.77(12) 6_565 . ?
N4 Mo1 Cl1 93.04(6) . . ?
N4 Mo1 Cl1 93.04(6) 6_565 . ?
N4 Mo1 N1 87.72(8) . . ?
N4 Mo1 N1 87.72(8) 6_565 . ?
N4 Mo1 N2 83.02(9) 6_565 6_565 ?
N4 Mo1 N2 174.13(8) . 6_565 ?
N4 Mo1 N2 174.13(8) 6_565 . ?
N4 Mo1 N2 83.02(9) . . ?
N4 Mo1 N4 95.61(12) 6_565 . ?
C1 N1 Mo1 118.44(15) 6_565 . ?
C1 N1 Mo1 118.44(15) . . ?
C1 N1 C1 121.8(3) . 6_565 ?
N3 N2 Mo1 121.09(17) . . ?
C4 N2 Mo1 131.78(18) . . ?
C4 N2 N3 106.5(2) . . ?
N2 N3 B1 117.9(2) . . ?
C6 N3 N2 108.7(2) . . ?
C6 N3 B1 132.9(2) . . ?
N5 N4 Mo1 118.35(16) . . ?
C7 N4 Mo1 133.91(19) . . ?
C7 N4 N5 107.6(2) . . ?
N4 N5 B1 122.5(2) . . ?
C9 N5 N4 108.3(2) . . ?
C9 N5 B1 129.2(2) . . ?
N1 C1 C2 118.7(2) . . ?
N1 C1 B1 120.0(2) . . ?
C2 C1 B1 121.1(2) . . ?
C1 C2 H2 119.7 . . ?
C3 C2 C1 120.6(3) . . ?
C3 C2 H2 119.7 . . ?
C2 C3 C2 119.2(4) . 6_565 ?
C2 C3 H3 120.4 . . ?
C2 C3 H3 120.4 6_565 . ?
N2 C4 H4 124.7 . . ?
N2 C4 C5 110.6(3) . . ?
C5 C4 H4 124.7 . . ?
C4 C5 H5 127.5 . . ?
C6 C5 C4 105.0(3) . . ?
C6 C5 H5 127.5 . . ?
N3 C6 C5 109.2(3) . . ?
N3 C6 H6 125.4 . . ?
C5 C6 H6 125.4 . . ?
N4 C7 H7 125.1 . . ?
N4 C7 C8 109.7(3) . . ?
C8 C7 H7 125.1 . . ?
C7 C8 H8 127.5 . . ?
C9 C8 C7 105.0(3) . . ?
C9 C8 H8 127.5 . . ?
N5 C9 C8 109.4(3) . . ?
N5 C9 H9 125.3 . . ?
C8 C9 H9 125.3 . . ?
C11 C10 B1 119.3(2) . . ?
C15 C10 C11 115.9(2) . . ?
C15 C10 B1 124.4(3) . . ?
C10 C11 H11 118.7 . . ?
C12 C11 C10 122.6(3) . . ?
C12 C11 H11 118.7 . . ?
C11 C12 C16 120.3(3) . . ?
C13 C12 C11 118.9(3) . . ?
C13 C12 C16 120.8(3) . . ?
C12 C13 H13 119.5 . . ?
C12 C13 C14 121.0(3) . . ?
C14 C13 H13 119.5 . . ?
C13 C14 C15 118.3(3) . . ?
C13 C14 C17 121.0(3) . . ?
C15 C14 C17 120.6(3) . . ?
C10 C15 C14 123.2(3) . . ?
C10 C15 H15 118.4 . . ?
C14 C15 H15 118.4 . . ?
C12 C16 H16A 109.5 . . ?
C12 C16 H16B 109.5 . . ?
C12 C16 H16C 109.5 . . ?
H16A C16 H16B 109.5 . . ?
H16A C16 H16C 109.5 . . ?
H16B C16 H16C 109.5 . . ?
C14 C17 H17A 109.5 . . ?
C14 C17 H17B 109.5 . . ?
C14 C17 H17C 109.5 . . ?
H17A C17 H17B 109.5 . . ?
H17A C17 H17C 109.5 . . ?
H17B C17 H17C 109.5 . . ?
N3 B1 C1 104.1(2) . . ?
N3 B1 C10 114.0(2) . . ?
N5 B1 N3 107.1(2) . . ?
N5 B1 C1 110.3(2) . . ?
N5 B1 C10 106.0(2) . . ?
C10 B1 C1 115.2(2) . . ?

loop_
_geom_bond_atom_site_label_1
_geom_bond_atom_site_label_2
_geom_bond_distance
_geom_bond_site_symmetry_2
_geom_bond_publ_flag
Cl2 Cl3 2.439(8) . ?
Cl2 Cl23 1.39(3) . ?
Cl2 C20 1.856(19) . ?
Cl2 C22 1.269(18) . ?
Cl3 Cl23 1.12(3) . ?
Cl3 C20 1.722(15) . ?
Cl23 C20 1.57(3) . ?
Cl23 C22 1.868(18) . ?
C20 H20A 0.9300 . ?
C20 H20B 0.9300 . ?
C20 C22 1.059(19) . ?
C22 H22A 0.9300 . ?
C22 H22B 0.9300 . ?
Mo1 Cl1 2.4186(11) . ?
Mo1 N1 2.180(3) . ?
Mo1 N2 2.174(2) . ?
Mo1 N2 2.174(2) 6_565 ?
Mo1 N4 2.134(2) 6_565 ?
Mo1 N4 2.134(2) . ?
N1 C1 1.374(3) . ?
N1 C1 1.374(3) 6_565 ?
N2 N3 1.383(3) . ?
N2 C4 1.341(4) . ?
N3 C6 1.348(4) . ?
N3 B1 1.597(4) . ?
N4 N5 1.372(3) . ?
N4 C7 1.341(4) . ?
N5 C9 1.348(4) . ?
N5 B1 1.584(4) . ?
C1 C2 1.397(4) . ?
C1 B1 1.633(4) . ?
C2 H2 0.9300 . ?
C2 C3 1.385(3) . ?
C3 H3 0.9300 . ?
C4 H4 0.9300 . ?
C4 C5 1.388(4) . ?
C5 H5 0.9300 . ?
C5 C6 1.379(4) . ?
C6 H6 0.9300 . ?
C7 H7 0.9300 . ?
C7 C8 1.394(4) . ?
C8 H8 0.9300 . ?
C8 C9 1.380(4) . ?
C9 H9 0.9300 . ?
C10 C11 1.406(4) . ?
C10 C15 1.399(4) . ?
C10 B1 1.622(4) . ?
C11 H11 0.9300 . ?
C11 C12 1.404(4) . ?
C12 C13 1.389(5) . ?
C12 C16 1.518(5) . ?
C13 H13 0.9300 . ?
C13 C14 1.395(5) . ?
C14 C15 1.403(4) . ?
C14 C17 1.513(5) . ?
C15 H15 0.9300 . ?
C16 H16A 0.9600 . ?
C16 H16B 0.9600 . ?
C16 H16C 0.9600 . ?
C17 H17A 0.9600 . ?
C17 H17B 0.9600 . ?
C17 H17C 0.9600 . ?

loop_
_geom_torsion_atom_site_label_1
_geom_torsion_atom_site_label_2
_geom_torsion_atom_site_label_3
_geom_torsion_atom_site_label_4
_geom_torsion
_geom_torsion_site_symmetry_1
_geom_torsion_site_symmetry_2
_geom_torsion_site_symmetry_3
_geom_torsion_site_symmetry_4
_geom_torsion_publ_flag
Cl2 Cl3 Cl23 C20 25(5) . . . . ?
Cl2 Cl3 Cl23 C22 18(4) . . . . ?
Cl2 Cl3 C20 Cl23 -8.4(17) . . . . ?
Cl2 Cl3 C20 C22 6(2) . . . . ?
Cl2 Cl23 C20 Cl3 168(2) . . . . ?
Cl2 Cl23 C20 C22 0.2(18) . . . . ?
Cl2 Cl23 C22 C20 -180(3) . . . . ?
Cl2 C20 C22 Cl23 0.2(19) . . . . ?
Cl3 Cl2 Cl23 C20 -25(5) . . . . ?
Cl3 Cl2 Cl23 C22 -25(5) . . . . ?
Cl3 Cl2 C20 Cl23 7.4(15) . . . . ?
Cl3 Cl2 C20 C22 -172(2) . . . . ?
Cl3 Cl2 C22 Cl23 5.3(12) . . . . ?
Cl3 Cl2 C22 C20 5.5(17) . . . . ?
Cl3 Cl23 C20 Cl2 -168(2) . . . . ?
Cl3 Cl23 C20 C22 -168(2) . . . . ?
Cl3 Cl23 C22 Cl2 -168(3) . . . . ?
Cl3 Cl23 C22 C20 12(2) . . . . ?
Cl3 C20 C22 Cl2 -10(3) . . . . ?
Cl3 C20 C22 Cl23 -9.3(18) . . . . ?
Cl23 Cl2 C20 Cl3 -7.4(15) . . . . ?
Cl23 Cl2 C20 C22 -180(3) . . . . ?
Cl23 Cl2 C22 C20 0(2) . . . . ?
Cl23 Cl3 C20 Cl2 8.4(17) . . . . ?
Cl23 Cl3 C20 C22 15(3) . . . . ?
Cl23 C20 C22 Cl2 -0.2(19) . . . . ?
C20 Cl2 Cl23 Cl3 25(5) . . . . ?
C20 Cl2 Cl23 C22 0.2(15) . . . . ?
C20 Cl2 C22 Cl23 0(2) . . . . ?
C20 Cl3 Cl23 Cl2 -25(5) . . . . ?
C20 Cl3 Cl23 C22 -7.1(13) . . . . ?
C20 Cl23 C22 Cl2 180(3) . . . . ?
C22 Cl2 Cl23 Cl3 25(5) . . . . ?
C22 Cl2 Cl23 C20 -0.2(15) . . . . ?
C22 Cl2 C20 Cl3 172(2) . . . . ?
C22 Cl2 C20 Cl23 180(3) . . . . ?
C22 Cl23 C20 Cl2 -0.2(18) . . . . ?
C22 Cl23 C20 Cl3 168(2) . . . . ?
Mo1 N1 C1 C2 -162.0(2) . . . . ?
Mo1 N1 C1 B1 12.5(4) . . . . ?
Mo1 N2 N3 C6 170.20(17) . . . . ?
Mo1 N2 N3 B1 -2.9(3) . . . . ?
Mo1 N2 C4 C5 -169.3(2) . . . . ?
Mo1 N4 N5 C9 -174.97(18) . . . . ?
Mo1 N4 N5 B1 6.6(3) . . . . ?
Mo1 N4 C7 C8 173.6(2) . . . . ?
N1 C1 C2 C3 -1.7(5) . . . . ?
N1 C1 B1 N3 -69.0(3) . . . . ?
N1 C1 B1 N5 45.5(3) . . . . ?
N1 C1 B1 C10 165.4(3) . . . . ?
N2 N3 C6 C5 1.4(3) . . . . ?
N2 N3 B1 N5 -54.9(3) . . . . ?
N2 N3 B1 C1 61.9(3) . . . . ?
N2 N3 B1 C10 -171.7(2) . . . . ?
N2 C4 C5 C6 -0.6(3) . . . . ?
N3 N2 C4 C5 1.5(3) . . . . ?
N4 N5 C9 C8 -0.2(3) . . . . ?
N4 N5 B1 N3 54.4(3) . . . . ?
N4 N5 B1 C1 -58.2(3) . . . . ?
N4 N5 B1 C10 176.5(2) . . . . ?
N4 C7 C8 C9 1.3(4) . . . . ?
N5 N4 C7 C8 -1.4(3) . . . . ?
C1 N1 C1 C2 5.0(5) 6_565 . . . ?
C1 N1 C1 B1 179.4(2) 6_565 . . . ?
C1 C2 C3 C2 -1.4(6) . . . 6_565 ?
C2 C1 B1 N3 105.3(3) . . . . ?
C2 C1 B1 N5 -140.2(3) . . . . ?
C2 C1 B1 C10 -20.3(4) . . . . ?
C4 N2 N3 C6 -1.8(3) . . . . ?
C4 N2 N3 B1 -174.9(2) . . . . ?
C4 C5 C6 N3 -0.5(3) . . . . ?
C6 N3 B1 N5 134.0(3) . . . . ?
C6 N3 B1 C1 -109.2(3) . . . . ?
C6 N3 B1 C10 17.1(4) . . . . ?
C7 N4 N5 C9 1.0(3) . . . . ?
C7 N4 N5 B1 -177.5(2) . . . . ?
C7 C8 C9 N5 -0.7(3) . . . . ?
C9 N5 B1 N3 -123.7(3) . . . . ?
C9 N5 B1 C1 123.7(3) . . . . ?
C9 N5 B1 C10 -1.6(4) . . . . ?
C10 C11 C12 C13 0.0(5) . . . . ?
C10 C11 C12 C16 178.5(3) . . . . ?
C11 C10 C15 C14 3.0(4) . . . . ?
C11 C10 B1 N3 -160.4(2) . . . . ?
C11 C10 B1 N5 82.1(3) . . . . ?
C11 C10 B1 C1 -40.1(4) . . . . ?
C11 C12 C13 C14 2.2(5) . . . . ?
C12 C13 C14 C15 -1.7(5) . . . . ?
C12 C13 C14 C17 175.6(3) . . . . ?
C13 C14 C15 C10 -0.9(5) . . . . ?
C15 C10 C11 C12 -2.5(4) . . . . ?
C15 C10 B1 N3 27.4(4) . . . . ?
C15 C10 B1 N5 -90.1(3) . . . . ?
C15 C10 B1 C1 147.7(3) . . . . ?
C16 C12 C13 C14 -176.2(3) . . . . ?
C17 C14 C15 C10 -178.3(3) . . . . ?
B1 N3 C6 C5 173.2(3) . . . . ?
B1 N5 C9 C8 178.1(3) . . . . ?
B1 C1 C2 C3 -176.1(3) . . . . ?
B1 C10 C11 C12 -175.3(3) . . . . ?
B1 C10 C15 C14 175.4(3) . . . . ?
